data_4100807
loop_
_publ_author_name
'Kazuhiro Uemura'
'Susumu Kitagawa'
'K\^oichi Fukui'
'Kazuya Saito'

_publ_section_title
;
A Contrivance for a Dynamic Porous Framework: Cooperative Guest
Adsorption Based on Square Grids Connected by Amide-Amide Hydrogen Bonds
;
_journal_name_full 'Journal of the American Chemical Society'
_journal_page_first 3817
_journal_page_last 3828
_journal_paper_doi 10.1021/ja039914m
_journal_volume 126
_journal_year 2004
_chemical_formula_moiety 'C22 H18 Co N8 O8 '
_chemical_formula_sum 'C22 H18 Co N8 O8'
_chemical_formula_weight 581.37
_space_group_IT_number 60
_space_group_name_Hall '-P 2n 2ab'
_space_group_name_H-M_alt 'P b c n'
_symmetry_cell_setting orthorhombic
_symmetry_Int_Tables_number 60
_symmetry_space_group_name_Hall '-P 2n 2ab'
_symmetry_space_group_name_H-M 'P b c n'
_cell_angle_alpha 90
_cell_angle_beta 90
_cell_angle_gamma 90
_cell_formula_units_Z 4
_cell_length_a 18.3004(6)
_cell_length_b 10.759(3)
_cell_length_c 11.458(2)
_cell_measurement_temperature 223.2
_cell_volume 2255.9(8)
_exptl_crystal_density_diffrn 1.712
_cod_original_formula_sum 'C22 H18 Co N8 O8 '
_cod_database_code 4100807

loop_
_symmetry_equiv_pos_as_xyz
x,y,z
1/2-x,1/2-y,1/2+z
1/2+x,1/2-y,-z
-x,y,1/2-z
-x,-y,-z
1/2+x,1/2+y,1/2-z
1/2-x,1/2+y,z
x,-y,1/2+z

loop_
_atom_site_label
_atom_site_type_symbol
_atom_site_fract_x
_atom_site_fract_y
_atom_site_fract_z
_atom_site_U_iso_or_equiv
_atom_site_adp_type
_atom_site_occupancy
_atom_site_calc_flag
_atom_site_refinement_flags
_atom_site_disorder_assembly
_atom_site_disorder_group
Co(1) Co 0.5000 0.2279(1) 0.2500 0.0230(4) Uani 1.00 d S . .
O(1) O 0.2506(2) 0.1985(4) 0.0185(4) 0.029(2) Uani 1.00 d . . .
O(2) O 0.5001(4) 0.2019(4) 0.0693(4) 0.049(2) Uani 1.00 d . . .
O(3) O 0.4430(6) 0.3399(10) -0.0036(9) 0.163(4) Uiso 1.00 d . . .
O(4) O 0.5268(4) 0.2599(9) -0.1021(6) 0.133(4) Uani 1.00 d . . .
N(1) N 0.0846(3) 0.1335(5) -0.2215(5) 0.023(2) Uani 1.00 d . . .
N(2) N 0.4158(3) 0.0865(4) 0.2445(6) 0.023(2) Uani 1.00 d . . .
N(3) N 0.2653(3) -0.0098(5) 0.0474(5) 0.033(2) Uani 1.00 d . . .
N(4) N 0.4985(5) 0.2734(8) -0.0166(6) 0.062(2) Uani 1.00 d . . .
C(1) C 0.1331(4) 0.1470(7) -0.1357(6) 0.023(2) Uani 1.00 d . . .
C(2) C 0.1830(4) 0.0564(7) -0.1037(6) 0.029(2) Uani 1.00 d . . .
C(3) C 0.1835(4) -0.0544(6) -0.1641(7) 0.033(2) Uani 1.00 d . . .
C(4) C 0.1335(4) -0.0692(5) -0.2564(8) 0.031(2) Uani 1.00 d . . .
C(5) C 0.0853(4) 0.0257(6) -0.2792(6) 0.029(2) Uani 1.00 d . . .
C(6) C 0.3654(4) 0.0904(6) 0.1592(6) 0.028(2) Uani 1.00 d . . .
C(7) C 0.3162(4) -0.0065(7) 0.1415(6) 0.025(2) Uiso 1.00 d . . .
C(8) C 0.3198(4) -0.1070(6) 0.2128(7) 0.033(2) Uani 1.00 d . . .
C(9) C 0.3695(4) -0.1118(6) 0.3023(7) 0.032(2) Uani 1.00 d . . .
C(10) C 0.4174(3) -0.0123(6) 0.3152(6) 0.024(2) Uani 1.00 d . . .
C(11) C 0.2363(4) 0.0895(8) -0.0052(7) 0.033(3) Uani 1.00 d . . .
H(1) H 0.1335 0.2234 -0.0940 0.0281 Uiso 1.00 calc . . .
H(2) H 0.2165 -0.1190 -0.1438 0.0392 Uiso 1.00 calc . . .
H(3) H 0.1331 -0.1430 -0.3018 0.0377 Uiso 1.00 calc . . .
H(4) H 0.0505 0.0139 -0.3397 0.0349 Uiso 1.00 calc . . .
H(5) H 0.3633 0.1611 0.1096 0.0338 Uiso 1.00 calc . . .
H(6) H 0.2876 -0.1750 0.2003 0.0399 Uiso 1.00 calc . . .
H(7) H 0.3710 -0.1807 0.3540 0.0379 Uiso 1.00 calc . . .
H(8) H 0.4524 -0.0147 0.3764 0.0294 Uiso 1.00 calc . . .
H(9) H 0.2507 -0.0893 0.0198 0.0400 Uiso 1.00 calc . . .

loop_
_atom_site_aniso_label
_atom_site_aniso_U_11
_atom_site_aniso_U_22
_atom_site_aniso_U_33
_atom_site_aniso_U_12
_atom_site_aniso_U_13
_atom_site_aniso_U_23
Co(1) 0.0199(8) 0.0250(7) 0.0241(7) 0.0000 0.0007(9) 0.0000
O(1) 0.026(3) 0.020(3) 0.040(3) 0.004(2) -0.008(3) -0.008(2)
O(2) 0.061(4) 0.061(4) 0.025(3) -0.012(4) -0.011(4) 0.014(3)
O(4) 0.141(8) 0.216(9) 0.041(4) -0.102(7) 0.037(5) -0.001(6)
N(1) 0.011(3) 0.025(3) 0.034(4) 0.000(3) -0.001(3) -0.004(3)
N(2) 0.018(3) 0.029(3) 0.022(3) 0.001(3) -0.002(4) 0.000(4)
N(3) 0.039(4) 0.027(4) 0.035(4) 0.002(3) -0.002(3) -0.003(3)
N(4) 0.046(5) 0.110(6) 0.029(4) -0.001(6) 0.000(5) -0.014(5)
C(1) 0.011(5) 0.035(4) 0.024(4) -0.004(3) -0.004(4) -0.005(4)
C(2) 0.019(5) 0.043(5) 0.024(4) 0.004(4) -0.003(4) 0.000(4)
C(3) 0.028(5) 0.032(4) 0.039(5) 0.003(4) -0.011(5) 0.002(4)
C(4) 0.031(5) 0.020(4) 0.043(5) 0.004(3) 0.013(5) -0.002(5)
C(5) 0.019(4) 0.030(5) 0.038(6) -0.004(3) -0.005(4) -0.004(4)
C(6) 0.035(5) 0.026(4) 0.024(4) 0.003(4) 0.005(5) 0.003(4)
C(8) 0.019(5) 0.032(4) 0.049(6) -0.002(4) -0.001(4) -0.008(4)
C(9) 0.033(5) 0.018(4) 0.044(5) 0.002(4) -0.001(5) 0.004(3)
C(10) 0.017(4) 0.029(4) 0.028(5) 0.005(4) 0.002(4) 0.000(4)
C(11) 0.015(5) 0.045(6) 0.039(5) 0.012(4) 0.008(4) 0.002(4)

loop_
_geom_bond_atom_site_label_1
_geom_bond_atom_site_label_2
_geom_bond_distance
_geom_bond_site_symmetry_1
_geom_bond_site_symmetry_2
_geom_bond_publ_flag
Co(1) O(2) 2.089(5) . . yes
Co(1) O(2) 2.089(5) . 4_655 yes
Co(1) N(1) 2.174(5) . 2_555 yes
Co(1) N(1) 2.174(5) . 3_555 yes
Co(1) N(2) 2.167(5) . . yes
Co(1) N(2) 2.167(5) . 4_655 yes
O(1) C(11) 1.232(8) . . yes
O(2) O(3) 2.00(1) . . yes
O(2) O(4) 2.118(8) . . yes
O(2) N(4) 1.250(8) . . yes
O(3) O(4) 2.09(1) . . yes
O(3) N(4) 1.25(1) . . yes
O(4) N(4) 1.117(8) . . yes
N(1) C(1) 1.333(8) . . yes
N(1) C(5) 1.335(8) . . yes
N(2) C(6) 1.344(9) . . yes
N(2) C(10) 1.337(8) . . yes
N(3) C(7) 1.426(8) . . yes
N(3) C(11) 1.336(9) . . yes
C(1) C(2) 1.385(9) . . yes
C(2) C(3) 1.378(9) . . yes
C(2) C(11) 1.533(10) . . yes
C(3) C(4) 1.41(1) . . yes
C(4) C(5) 1.374(8) . . yes
C(6) C(7) 1.393(9) . . yes
C(7) C(8) 1.357(9) . . yes
C(8) C(9) 1.371(9) . . yes
C(9) C(10) 1.391(9) . . yes
